data_4120612
loop_
_publ_author_name
'Senaweera, Sameera M.'
'Singh, Anuradha'
'Weaver, Jimmie D.'

_publ_section_title
;
 Photocatalytic Hydrodefluorination: Facile Access to Partially
 Fluorinated Aromatics.
;
_journal_issue 8
_journal_name_full 'Journal of the American Chemical Society'
_journal_page_first 3002
_journal_paper_doi 10.1021/ja500031m
_journal_volume 136
_journal_year 2014
_chemical_formula_moiety 'F6 Si, 2(C6 H16 N)'
_chemical_formula_sum 'C12 H32 F6 N2 Si'
_chemical_formula_weight 346.48
_space_group_crystal_system monoclinic
_space_group_IT_number 15
_space_group_name_Hall '-C 2yc'
_space_group_name_H-M_alt 'C 1 2/c 1'
_symmetry_space_group_name_Hall '-C 2yc'
_symmetry_space_group_name_H-M 'C 1 2/c 1'
_atom_sites_solution_hydrogens difmap
_atom_sites_solution_primary direct
_atom_sites_solution_secondary difmap
_audit_creation_method SHELXL-2013
_cell_angle_alpha 90
_cell_angle_beta 112.0309(7)
_cell_angle_gamma 90
_cell_formula_units_Z 4
_cell_length_a 12.3645(5)
_cell_length_b 11.5922(5)
_cell_length_c 12.7948(5)
_cell_measurement_reflns_used 7038
_cell_measurement_temperature 100(2)
_cell_measurement_theta_max 28.30
_cell_measurement_theta_min 2.50
_cell_volume 1699.99(12)
_computing_cell_refinement 'SAINT (Bruker, 2007)'
_computing_data_collection 'SMART (Bruker, 2007)'
_computing_data_reduction 'SAINT (Bruker, 2007)'
_computing_molecular_graphics 'SHELXTL (Sheldrick, 2008)'
_computing_publication_material 'SHELXL-2013 (Sheldrick, 2013)'
_computing_structure_refinement 'SHELXL-2013 (Sheldrick, 2013)'
_computing_structure_solution 'SHELXL-2013 (Sheldrick, 2013)'
_diffrn_ambient_temperature 100(2)
_diffrn_measured_fraction_theta_full 0.999
_diffrn_measured_fraction_theta_max 1.000
_diffrn_measurement_device_type 'CCD Bruker APEX'
_diffrn_measurement_method '\f and \w scans'
_diffrn_radiation_type MoK\a
_diffrn_radiation_wavelength 0.71073
_diffrn_reflns_av_R_equivalents 0.0237
_diffrn_reflns_av_unetI/netI 0.0136
_diffrn_reflns_Laue_measured_fraction_full 0.999
_diffrn_reflns_Laue_measured_fraction_max 1.000
_diffrn_reflns_limit_h_max 16
_diffrn_reflns_limit_h_min -16
_diffrn_reflns_limit_k_max 15
_diffrn_reflns_limit_k_min -15
_diffrn_reflns_limit_l_max 17
_diffrn_reflns_limit_l_min -17
_diffrn_reflns_number 15531
_diffrn_reflns_point_group_measured_fraction_full 0.999
_diffrn_reflns_point_group_measured_fraction_max 1.000
_diffrn_reflns_theta_full 25.242
_diffrn_reflns_theta_max 28.305
_diffrn_reflns_theta_min 2.499
_exptl_absorpt_coefficient_mu 0.192
_exptl_absorpt_correction_T_max 0.974
_exptl_absorpt_correction_T_min 0.912
_exptl_absorpt_correction_type multi-scan
_exptl_absorpt_process_details 'SADABS (Bruker, 2002)'
_exptl_crystal_colour colorless
_exptl_crystal_density_diffrn 1.354
_exptl_crystal_description block
_exptl_crystal_F_000 744
_exptl_crystal_size_max 0.490
_exptl_crystal_size_mid 0.320
_exptl_crystal_size_min 0.140
_refine_diff_density_max 0.378
_refine_diff_density_min -0.183
_refine_diff_density_rms 0.050
_refine_ls_extinction_method none
_refine_ls_goodness_of_fit_ref 1.008
_refine_ls_hydrogen_treatment refall
_refine_ls_matrix_type full
_refine_ls_number_parameters 161
_refine_ls_number_reflns 2126
_refine_ls_number_restraints 0
_refine_ls_restrained_S_all 1.008
_refine_ls_R_factor_all 0.0329
_refine_ls_R_factor_gt 0.0304
_refine_ls_shift/su_max 0.001
_refine_ls_shift/su_mean 0.000
_refine_ls_structure_factor_coef Fsqd
_refine_ls_weighting_details 'w=1/[\s^2^(Fo^2^)+(0.0570P)^2^+0.9000P] where P=(Fo^2^+2Fc^2^)/3'
_refine_ls_weighting_scheme calc
_refine_ls_wR_factor_gt 0.0854
_refine_ls_wR_factor_ref 0.0879
_reflns_Friedel_coverage 0.000
_reflns_number_gt 1939
_reflns_number_total 2126
_reflns_threshold_expression 'I > 2\s(I)'
_cod_data_source_file ja500031m_si_002.cif
_cod_data_source_block 13094
_cod_depositor_comments
;
The following automatic conversions were performed:

data name '_iucr_refine_instruction_details' was replaced with
'_iucr_refine_instructions_details' as specified in the replacement
file 'data/replacement-values/replacement_tags.lst'.

Automatic conversion script
Id: cif_correct_tags 9268 2022-04-12 08:56:07Z antanas 
;
_cod_database_code 4120612
_shelx_space_group_comment
; 
The symmetry employed for this shelxl refinement is uniquely defined 
by the following loop, which should always be used as a source of 
symmetry information in preference to the above space-group names. 
They are only intended as comments. 
;
_shelx_estimated_absorpt_t_min 0.912
_shelx_estimated_absorpt_t_max 0.974
_shelxl_version_number 2013-3

loop_
_space_group_symop_operation_xyz
'x, y, z'
'-x, y, -z+1/2'
'x+1/2, y+1/2, z'
'-x+1/2, y+1/2, -z+1/2'
'-x, -y, -z'
'x, -y, z-1/2'
'-x+1/2, -y+1/2, -z'
'x+1/2, -y+1/2, z-1/2'

loop_
_atom_site_label
_atom_site_type_symbol
_atom_site_fract_x
_atom_site_fract_y
_atom_site_fract_z
_atom_site_U_iso_or_equiv
_atom_site_adp_type
_atom_site_occupancy
_atom_site_site_symmetry_order
_atom_site_calc_flag
_atom_site_refinement_flags_posn
_atom_site_refinement_flags_adp
_atom_site_refinement_flags_occupancy
N1 N 0.62468(7) 0.37898(7) 0.60550(7) 0.01519(18) Uani 1 1 d . . .
H1N H 0.6098(13) 0.3887(11) 0.5330(13) 0.022(3) Uiso 1 1 d . . .
H2N H 0.5957(12) 0.4395(13) 0.6326(12) 0.024(3) Uiso 1 1 d . . .
C1 C 0.42997(9) 0.29332(10) 0.55460(9) 0.0221(2) Uani 1 1 d . . .
H1A H 0.4136(12) 0.3037(13) 0.4767(13) 0.028(3) Uiso 1 1 d . . .
H1B H 0.4028(13) 0.3606(13) 0.5853(12) 0.026(3) Uiso 1 1 d . . .
H1C H 0.3854(14) 0.2243(14) 0.5636(13) 0.033(4) Uiso 1 1 d . . .
C2 C 0.55976(9) 0.27212(8) 0.61686(8) 0.0181(2) Uani 1 1 d . . .
H2 H 0.5744(12) 0.2658(12) 0.6929(12) 0.021(3) Uiso 1 1 d . . .
C3 C 0.60145(10) 0.16790(9) 0.57039(10) 0.0252(2) Uani 1 1 d . . .
H3A H 0.5893(14) 0.1807(14) 0.4926(14) 0.035(4) Uiso 1 1 d . . .
H3B H 0.5535(14) 0.1038(13) 0.5724(14) 0.033(4) Uiso 1 1 d . . .
H3C H 0.6841(15) 0.1492(15) 0.6118(14) 0.036(4) Uiso 1 1 d . . .
C4 C 0.75601(9) 0.37835(8) 0.66682(8) 0.0169(2) Uani 1 1 d . . .
H4 H 0.7849(12) 0.3094(12) 0.6408(11) 0.021(3) Uiso 1 1 d . . .
C5 C 0.80559(9) 0.48586(9) 0.63288(9) 0.0211(2) Uani 1 1 d . . .
H5A H 0.7806(12) 0.5569(13) 0.6591(12) 0.026(3) Uiso 1 1 d . . .
H5B H 0.7827(13) 0.4931(13) 0.5529(13) 0.031(4) Uiso 1 1 d . . .
H5C H 0.8904(14) 0.4814(13) 0.6661(12) 0.027(3) Uiso 1 1 d . . .
C6 C 0.78605(9) 0.37259(9) 0.79330(9) 0.0208(2) Uani 1 1 d . . .
H6A H 0.7616(13) 0.2985(13) 0.8153(12) 0.030(4) Uiso 1 1 d . . .
H6B H 0.8679(15) 0.3780(12) 0.8284(14) 0.031(4) Uiso 1 1 d . . .
H6C H 0.7496(13) 0.4353(13) 0.8165(12) 0.027(3) Uiso 1 1 d . . .
Si1 Si 0.5000 0.38760(3) 0.2500 0.01338(11) Uani 1 2 d S T P
F1 F 0.5000 0.53434(7) 0.2500 0.0240(2) Uani 1 2 d S T P
F2 F 0.5000 0.24465(7) 0.2500 0.0224(2) Uani 1 2 d S T P
F3 F 0.60382(6) 0.38974(6) 0.38324(5) 0.02381(16) Uani 1 1 d . . .
F4 F 0.39494(6) 0.39327(5) 0.30366(5) 0.02193(16) Uani 1 1 d . . .

loop_
_atom_site_aniso_label
_atom_site_aniso_U_11
_atom_site_aniso_U_22
_atom_site_aniso_U_33
_atom_site_aniso_U_23
_atom_site_aniso_U_13
_atom_site_aniso_U_12
N1 0.0158(4) 0.0161(4) 0.0134(4) -0.0001(3) 0.0050(3) 0.0018(3)
C1 0.0194(5) 0.0273(5) 0.0198(5) -0.0016(4) 0.0074(4) -0.0014(4)
C2 0.0197(5) 0.0192(5) 0.0161(4) 0.0011(3) 0.0074(3) -0.0009(3)
C3 0.0269(6) 0.0164(5) 0.0335(6) -0.0011(4) 0.0127(4) 0.0004(4)
C4 0.0149(4) 0.0182(5) 0.0169(4) -0.0011(3) 0.0053(3) 0.0024(3)
C5 0.0194(5) 0.0224(5) 0.0224(5) -0.0011(4) 0.0090(4) -0.0010(4)
C6 0.0199(5) 0.0236(5) 0.0166(5) 0.0005(4) 0.0040(4) 0.0023(4)
Si1 0.01402(19) 0.01571(19) 0.01102(18) 0.000 0.00542(13) 0.000
F1 0.0303(5) 0.0153(4) 0.0283(5) 0.000 0.0132(4) 0.000
F2 0.0196(4) 0.0164(4) 0.0336(5) 0.000 0.0128(4) 0.000
F3 0.0209(3) 0.0339(4) 0.0132(3) 0.0005(2) 0.0023(2) -0.0009(2)
F4 0.0219(3) 0.0260(3) 0.0231(3) 0.0018(2) 0.0144(2) 0.0039(2)

loop_
_atom_type_symbol
_atom_type_description
_atom_type_scat_dispersion_real
_atom_type_scat_dispersion_imag
_atom_type_scat_source
C C 0.0033 0.0016 'International Tables Vol C Tables 4.2.6.8 and 6.1.1.4'
H H 0.0000 0.0000 'International Tables Vol C Tables 4.2.6.8 and 6.1.1.4'
F F 0.0171 0.0103 'International Tables Vol C Tables 4.2.6.8 and 6.1.1.4'
N N 0.0061 0.0033 'International Tables Vol C Tables 4.2.6.8 and 6.1.1.4'
Si Si 0.0817 0.0704 'International Tables Vol C Tables 4.2.6.8 and 6.1.1.4'

loop_
_geom_angle_atom_site_label_1
_geom_angle_atom_site_label_2
_geom_angle_atom_site_label_3
_geom_angle
_geom_angle_site_symmetry_1
_geom_angle_site_symmetry_3
C2 N1 C4 116.78(7) . .
N1 C2 C3 110.08(8) . .
N1 C2 C1 108.13(8) . .
C3 C2 C1 111.71(9) . .
N1 C4 C6 109.75(8) . .
N1 C4 C5 108.44(8) . .
C6 C4 C5 112.08(8) . .
F2 Si1 F4 92.24(2) . .
F2 Si1 F4 92.24(2) . 2_655
F4 Si1 F4 175.52(5) . 2_655
F2 Si1 F1 180.0 . .
F4 Si1 F1 87.76(2) . .
F4 Si1 F1 87.76(2) 2_655 .
F2 Si1 F3 90.83(2) . .
F4 Si1 F3 89.91(3) . .
F4 Si1 F3 90.03(3) 2_655 .
F1 Si1 F3 89.17(2) . .
F2 Si1 F3 90.83(2) . 2_655
F4 Si1 F3 90.03(3) . 2_655
F4 Si1 F3 89.91(3) 2_655 2_655
F1 Si1 F3 89.17(2) . 2_655
F3 Si1 F3 178.34(5) . 2_655

loop_
_geom_bond_atom_site_label_1
_geom_bond_atom_site_label_2
_geom_bond_distance
_geom_bond_site_symmetry_2
N1 C2 1.5125(12) .
N1 C4 1.5155(13) .
C1 C2 1.5203(14) .
C2 C3 1.5195(14) .
C4 C6 1.5200(14) .
C4 C5 1.5223(14) .
Si1 F2 1.6571(9) .
Si1 F4 1.6829(6) .
Si1 F4 1.6830(6) 2_655
Si1 F1 1.7011(9) .
Si1 F3 1.7068(6) .
Si1 F3 1.7068(6) 2_655

loop_
_geom_hbond_atom_site_label_D
_geom_hbond_atom_site_label_H
_geom_hbond_atom_site_label_A
_geom_hbond_distance_DH
_geom_hbond_distance_HA
_geom_hbond_distance_DA
_geom_hbond_angle_DHA
_geom_hbond_site_symmetry_A
N1 H1N F3 0.883(16) 1.889(16) 2.7601(11) 168.5(14) .
N1 H2N F1 0.913(15) 2.254(15) 2.9905(9) 137.4(12) 5_666
N1 H2N F4 0.913(15) 2.089(15) 2.9311(10) 152.7(12) 5_666
C1 H1A F4 0.947(15) 2.377(15) 3.2857(12) 160.6(12) .
C1 H1B F1 0.987(16) 2.339(15) 3.0606(12) 129.3(11) 5_666
C3 H3C F3 0.983(17) 2.638(17) 3.5293(14) 150.9(13) 7_656
C4 H4 F2 0.983(14) 2.576(13) 3.1397(11) 116.5(9) 7_656
C5 H5A F4 0.981(15) 2.459(14) 3.2063(12) 132.6(11) 5_666
C6 H6B F2 0.943(17) 2.631(16) 3.2019(12) 119.4(11) 7_656

loop_
_geom_torsion_atom_site_label_1
_geom_torsion_atom_site_label_2
_geom_torsion_atom_site_label_3
_geom_torsion_atom_site_label_4
_geom_torsion
C4 N1 C2 C3 -60.66(11)
C4 N1 C2 C1 177.06(8)
C2 N1 C4 C6 -64.33(10)
C2 N1 C4 C5 172.94(8)
